data_8106357
loop_
_publ_author_name
'Khalilov, Ali N.'
'Asgarova, Ayten R.'
'Gurbanov, Atash V.'
'Nagiyev, Farid N.'
'Brito, Iv\'an'

_publ_section_title
;
 Crystal structure of
 (E)-3-(3,5-di-tert-butyl-4-hydroxyphenyl)-1-phenylprop-2-en-1-one,
 C23H28O2
;
_journal_issue 5
_journal_name_full 'Zeitschrift f\"ur Kristallographie - New Crystal Structures'
_journal_page_first 947
_journal_page_last 948
_journal_paper_doi 10.1515/ncrs-2018-0133
_journal_volume 233
_journal_year 2018
_chemical_formula_moiety 'C23 H28 O2'
_chemical_formula_sum 'C23 H28 O2'
_chemical_formula_weight 336.45
_space_group_IT_number 14
_space_group_name_Hall '-P 2yn'
_space_group_name_H-M_alt 'P 1 21/n 1'
_symmetry_cell_setting monoclinic
_symmetry_space_group_name_Hall '-P 2yn'
_symmetry_space_group_name_H-M 'P 1 21/n 1'
_atom_sites_solution_hydrogens difmap
_atom_sites_solution_primary direct
_atom_sites_solution_secondary difmap
_cell_angle_alpha 90.00
_cell_angle_beta 100.0520(10)
_cell_angle_gamma 90.00
_cell_formula_units_Z 4
_cell_length_a 8.9114(3)
_cell_length_b 17.7151(6)
_cell_length_c 12.6087(5)
_cell_measurement_reflns_used 8253
_cell_measurement_temperature 296(2)
_cell_measurement_theta_max 28.25
_cell_measurement_theta_min 2.30
_cell_volume 1959.93(12)
_computing_cell_refinement 'SAINT (Bruker, 2005)[8]'
_computing_data_collection 'APEX-2 (Bruker, 2005)[8]'
_computing_data_reduction 'SAINT (Bruker, 2005)[8]'
_computing_molecular_graphics 'OLEX2 (Dolomanov et al., 2009)[10]'
_computing_publication_material 'SHELXTL (Sheldrick, 2015)[9]'
_computing_structure_refinement 'SHELXTL (Sheldrick, 2015)[9]'
_computing_structure_solution 'SHELXTL (Sheldrick, 2015)[9]'
_diffrn_ambient_temperature 296(2)
_diffrn_measured_fraction_theta_full 0.998
_diffrn_measured_fraction_theta_max 0.998
_diffrn_measurement_device_type 'Bruker APEX-II CCD'
_diffrn_measurement_method '\f and \w scan'
_diffrn_radiation_monochromator graphite
_diffrn_radiation_source 'fine-focus sealed tube'
_diffrn_radiation_type MoK\a
_diffrn_radiation_wavelength 0.71073
_diffrn_reflns_av_R_equivalents 0.0193
_diffrn_reflns_av_sigmaI/netI 0.0152
_diffrn_reflns_limit_h_max 11
_diffrn_reflns_limit_h_min -11
_diffrn_reflns_limit_k_max 22
_diffrn_reflns_limit_k_min -22
_diffrn_reflns_limit_l_max 16
_diffrn_reflns_limit_l_min -16
_diffrn_reflns_number 19602
_diffrn_reflns_theta_full 25.00
_diffrn_reflns_theta_max 26.99
_diffrn_reflns_theta_min 2.00
_exptl_absorpt_coefficient_mu 0.071
_exptl_absorpt_correction_T_max 0.9860
_exptl_absorpt_correction_T_min 0.9860
_exptl_absorpt_correction_type multi-scan
_exptl_absorpt_process_details 'SADABS (Sheldrick, 1996)'
_exptl_crystal_colour red
_exptl_crystal_density_diffrn 1.140
_exptl_crystal_density_method 'not measured'
_exptl_crystal_description prism
_exptl_crystal_F_000 728
_exptl_crystal_size_max 0.20
_exptl_crystal_size_mid 0.20
_exptl_crystal_size_min 0.20
_refine_diff_density_max 0.539
_refine_diff_density_min -0.513
_refine_diff_density_rms 0.040
_refine_ls_extinction_method none
_refine_ls_goodness_of_fit_ref 1.000
_refine_ls_hydrogen_treatment constr
_refine_ls_matrix_type full
_refine_ls_number_parameters 229
_refine_ls_number_reflns 4266
_refine_ls_number_restraints 2
_refine_ls_restrained_S_all 1.121
_refine_ls_R_factor_all 0.0760
_refine_ls_R_factor_gt 0.0606
_refine_ls_shift/su_max 0.000
_refine_ls_shift/su_mean 0.000
_refine_ls_structure_factor_coef Fsqd
_refine_ls_weighting_details 'calc w=1/[\s^2^(Fo^2^)+(0.0770P)^2^+1.0101P] where P=(Fo^2^+2Fc^2^)/3'
_refine_ls_weighting_scheme calc
_refine_ls_wR_factor_gt 0.1574
_refine_ls_wR_factor_ref 0.1711
_reflns_number_gt 3308
_reflns_number_total 4266
_reflns_threshold_expression I>2\s(I)
_cod_data_source_file suppl_ncrs-2018-0133_suppl.cif
_cod_data_source_block 2
_cod_original_sg_symbol_H-M 'P 21/n'
_cod_database_code 8106357

loop_
_symmetry_equiv_pos_as_xyz
'x, y, z'
'-x+1/2, y+1/2, -z+1/2'
'-x, -y, -z'
'x-1/2, -y-1/2, z-1/2'

loop_
_atom_site_label
_atom_site_type_symbol
_atom_site_fract_x
_atom_site_fract_y
_atom_site_fract_z
_atom_site_U_iso_or_equiv
_atom_site_adp_type
_atom_site_occupancy
_atom_site_symmetry_multiplicity
_atom_site_calc_flag
_atom_site_refinement_flags
_atom_site_disorder_assembly
_atom_site_disorder_group
C10 C 0.0597(2) 0.17406(11) 0.00475(16) 0.0424(4) Uani 1 1 d . . .
O1 O -0.1656(2) 0.06016(10) 0.22861(18) 0.0780(6) Uani 1 1 d . . .
C12 C 0.0617(2) 0.28766(11) -0.10444(16) 0.0406(4) Uani 1 1 d . . .
O2 O 0.2734(2) 0.29775(9) -0.20358(14) 0.0684(5) Uani 1 1 d . . .
H21 H 0.2502 0.3454 -0.2181 0.103 Uiso 1 1 d RD . .
C14 C 0.2586(2) 0.18879(11) -0.10338(16) 0.0407(4) Uani 1 1 d . . .
C13 C 0.1930(2) 0.25954(11) -0.13756(16) 0.0425(4) Uani 1 1 d . . .
C11 C -0.0012(2) 0.24332(11) -0.03236(16) 0.0427(4) Uani 1 1 d . . .
H11 H -0.0876 0.2607 -0.0080 0.051 Uiso 1 1 calc R . .
C15 C 0.1880(2) 0.14789(11) -0.03310(16) 0.0418(4) Uani 1 1 d . . .
H15 H 0.2277 0.1010 -0.0100 0.050 Uiso 1 1 calc R . .
C9 C -0.0124(3) 0.13181(12) 0.08141(18) 0.0485(5) Uani 1 1 d . . .
H9 H -0.0990 0.1535 0.1005 0.058 Uiso 1 1 calc R . .
C20 C -0.0105(2) 0.36464(12) -0.14150(18) 0.0478(5) Uani 1 1 d . . .
C16 C 0.4052(2) 0.16003(12) -0.13895(18) 0.0489(5) Uani 1 1 d . . .
C1 C 0.0180(2) -0.03502(11) 0.26970(16) 0.0427(4) Uani 1 1 d . . .
C8 C 0.0309(3) 0.06601(12) 0.12732(18) 0.0492(5) Uani 1 1 d . . .
H8 H 0.1129 0.0405 0.1074 0.059 Uiso 1 1 calc R . .
C7 C -0.0478(3) 0.03280(11) 0.20867(18) 0.0499(5) Uani 1 1 d . . .
C2 C 0.1167(3) -0.08460(13) 0.23132(18) 0.0527(5) Uani 1 1 d . . .
H2 H 0.1498 -0.0743 0.1668 0.063 Uiso 1 1 calc R . .
C19 C 0.4494(3) 0.08123(15) -0.0932(3) 0.0729(8) Uani 1 1 d . . .
H19A H 0.5409 0.0649 -0.1168 0.109 Uiso 1 1 calc R . .
H19B H 0.3685 0.0463 -0.1183 0.109 Uiso 1 1 calc R . .
H19C H 0.4663 0.0832 -0.0160 0.109 Uiso 1 1 calc R . .
C6 C -0.0258(3) -0.05131(13) 0.36761(18) 0.0553(6) Uani 1 1 d . . .
H6 H -0.0910 -0.0185 0.3951 0.066 Uiso 1 1 calc R . .
C22 C 0.0945(3) 0.42986(12) -0.0929(2) 0.0599(6) Uani 1 1 d . . .
H22A H 0.0494 0.4772 -0.1180 0.090 Uiso 1 1 calc R . .
H22B H 0.1920 0.4249 -0.1146 0.090 Uiso 1 1 calc RD . .
H22C H 0.1073 0.4280 -0.0157 0.090 Uiso 1 1 calc R . .
C4 C 0.1205(3) -0.16394(14) 0.3843(2) 0.0620(6) Uani 1 1 d . . .
H4 H 0.1543 -0.2074 0.4225 0.074 Uiso 1 1 calc R . .
C23 C -0.1616(3) 0.37747(16) -0.1010(3) 0.0730(8) Uani 1 1 d . . .
H23A H -0.2029 0.4257 -0.1255 0.109 Uiso 1 1 calc R . .
H23B H -0.1437 0.3763 -0.0237 0.109 Uiso 1 1 calc R . .
H23C H -0.2326 0.3385 -0.1285 0.109 Uiso 1 1 calc R . .
C3 C 0.1659(3) -0.14910(14) 0.2884(2) 0.0630(6) Uani 1 1 d . . .
H3 H 0.2303 -0.1826 0.2615 0.076 Uiso 1 1 calc R . .
C21 C -0.0531(3) 0.36999(16) -0.2669(2) 0.0749(8) Uani 1 1 d . . .
H21A H -0.0933 0.4193 -0.2868 0.112 Uiso 1 1 calc R . .
H21B H -0.1285 0.3325 -0.2928 0.112 Uiso 1 1 calc R . .
H21C H 0.0363 0.3615 -0.2982 0.112 Uiso 1 1 calc RD . .
C18 C 0.3852(3) 0.15416(17) -0.2624(2) 0.0709(7) Uani 1 1 d . . .
H18A H 0.4787 0.1370 -0.2823 0.106 Uiso 1 1 calc R . .
H18B H 0.3593 0.2028 -0.2938 0.106 Uiso 1 1 calc R . .
H18C H 0.3053 0.1189 -0.2881 0.106 Uiso 1 1 calc R . .
C5 C 0.0255(3) -0.11506(15) 0.42444(19) 0.0641(7) Uani 1 1 d . . .
H5 H -0.0043 -0.1250 0.4902 0.077 Uiso 1 1 calc R . .
C17 C 0.5378(3) 0.21243(16) -0.0951(3) 0.0704(8) Uani 1 1 d . . .
H17A H 0.6304 0.1924 -0.1128 0.106 Uiso 1 1 calc R . .
H17B H 0.5472 0.2162 -0.0183 0.106 Uiso 1 1 calc R . .
H17C H 0.5190 0.2616 -0.1267 0.106 Uiso 1 1 calc R . .

loop_
_atom_site_aniso_label
_atom_site_aniso_U_11
_atom_site_aniso_U_22
_atom_site_aniso_U_33
_atom_site_aniso_U_23
_atom_site_aniso_U_13
_atom_site_aniso_U_12
C10 0.0455(10) 0.0407(10) 0.0426(10) 0.0025(8) 0.0120(8) -0.0058(8)
O1 0.0876(13) 0.0564(10) 0.1059(15) 0.0226(10) 0.0614(12) 0.0215(9)
C12 0.0417(10) 0.0384(10) 0.0421(10) 0.0022(8) 0.0085(8) -0.0041(8)
O2 0.0809(12) 0.0512(9) 0.0863(12) 0.0181(8) 0.0514(10) 0.0023(8)
C14 0.0419(10) 0.0397(10) 0.0420(10) -0.0059(8) 0.0117(8) -0.0061(8)
C13 0.0472(11) 0.0409(10) 0.0422(10) 0.0003(8) 0.0156(8) -0.0095(8)
C11 0.0410(10) 0.0429(10) 0.0464(11) 0.0031(8) 0.0138(8) -0.0005(8)
C15 0.0458(10) 0.0361(9) 0.0443(10) 0.0013(8) 0.0098(8) -0.0019(8)
C9 0.0512(12) 0.0452(11) 0.0530(12) 0.0053(9) 0.0200(10) -0.0012(9)
C20 0.0484(11) 0.0423(11) 0.0544(12) 0.0098(9) 0.0134(9) 0.0013(9)
C16 0.0480(11) 0.0459(11) 0.0568(12) -0.0094(9) 0.0202(9) -0.0040(9)
C1 0.0475(11) 0.0384(10) 0.0439(10) -0.0014(8) 0.0124(8) -0.0072(8)
C8 0.0528(12) 0.0446(11) 0.0544(12) 0.0061(9) 0.0215(10) 0.0002(9)
C7 0.0585(13) 0.0381(10) 0.0585(13) 0.0000(9) 0.0251(10) -0.0012(9)
C2 0.0615(13) 0.0485(12) 0.0526(12) 0.0021(10) 0.0227(10) 0.0029(10)
C19 0.0687(16) 0.0584(15) 0.100(2) 0.0017(14) 0.0371(15) 0.0166(12)
C6 0.0666(14) 0.0527(12) 0.0512(12) -0.0008(10) 0.0236(11) 0.0003(11)
C22 0.0631(14) 0.0438(12) 0.0779(16) -0.0039(11) 0.0263(12) -0.0022(10)
C4 0.0694(15) 0.0554(13) 0.0583(14) 0.0141(11) 0.0033(12) 0.0060(11)
C23 0.0530(14) 0.0626(15) 0.108(2) 0.0285(15) 0.0268(14) 0.0131(12)
C3 0.0655(15) 0.0548(14) 0.0716(16) 0.0054(12) 0.0196(12) 0.0138(11)
C21 0.095(2) 0.0653(16) 0.0604(15) 0.0157(13) 0.0032(14) 0.0069(15)
C18 0.0757(17) 0.0817(18) 0.0620(15) -0.0173(14) 0.0306(13) -0.0001(14)
C5 0.0826(17) 0.0681(15) 0.0439(12) 0.0119(11) 0.0169(12) 0.0017(13)
C17 0.0465(13) 0.0762(17) 0.093(2) -0.0259(15) 0.0248(13) -0.0109(12)

loop_
_atom_type_symbol
_atom_type_description
_atom_type_scat_dispersion_real
_atom_type_scat_dispersion_imag
_atom_type_scat_source
C C 0.0033 0.0016 'International Tables Vol C Tables 4.2.6.8 and 6.1.1.4'
H H 0.0000 0.0000 'International Tables Vol C Tables 4.2.6.8 and 6.1.1.4'
O O 0.0106 0.0060 'International Tables Vol C Tables 4.2.6.8 and 6.1.1.4'

loop_
_geom_angle_atom_site_label_1
_geom_angle_atom_site_label_2
_geom_angle_atom_site_label_3
_geom_angle
_geom_angle_site_symmetry_1
_geom_angle_site_symmetry_3
C11 C10 C15 118.32(17) . .
C11 C10 C9 119.03(18) . .
C15 C10 C9 122.65(18) . .
C11 C12 C13 116.54(18) . .
C11 C12 C20 120.14(18) . .
C13 C12 C20 123.30(17) . .
C13 O2 H21 118.2 . .
C15 C14 C13 116.76(17) . .
C15 C14 C16 121.24(18) . .
C13 C14 C16 121.96(17) . .
O2 C13 C12 123.96(18) . .
O2 C13 C14 113.00(17) . .
C12 C13 C14 123.02(17) . .
C10 C11 C12 122.70(18) . .
C10 C11 H11 118.6 . .
C12 C11 H11 118.6 . .
C14 C15 C10 122.62(18) . .
C14 C15 H15 118.7 . .
C10 C15 H15 118.7 . .
C8 C9 C10 127.7(2) . .
C8 C9 H9 116.1 . .
C10 C9 H9 116.1 . .
C23 C20 C22 105.2(2) . .
C23 C20 C12 111.87(17) . .
C22 C20 C12 110.41(18) . .
C23 C20 C21 104.8(2) . .
C22 C20 C21 112.30(19) . .
C12 C20 C21 111.98(19) . .
C17 C16 C19 106.6(2) . .
C17 C16 C18 110.6(2) . .
C19 C16 C18 107.2(2) . .
C17 C16 C14 109.60(17) . .
C19 C16 C14 111.49(18) . .
C18 C16 C14 111.27(19) . .
C2 C1 C6 118.2(2) . .
C2 C1 C7 123.10(18) . .
C6 C1 C7 118.69(19) . .
C9 C8 C7 121.3(2) . .
C9 C8 H8 119.3 . .
C7 C8 H8 119.3 . .
O1 C7 C8 121.3(2) . .
O1 C7 C1 119.24(19) . .
C8 C7 C1 119.48(19) . .
C3 C2 C1 120.3(2) . .
C3 C2 H2 119.8 . .
C1 C2 H2 119.8 . .
C16 C19 H19A 109.5 . .
C16 C19 H19B 109.5 . .
H19A C19 H19B 109.5 . .
C16 C19 H19C 109.5 . .
H19A C19 H19C 109.5 . .
H19B C19 H19C 109.5 . .
C5 C6 C1 121.0(2) . .
C5 C6 H6 119.5 . .
C1 C6 H6 119.5 . .
C20 C22 H22A 109.5 . .
C20 C22 H22B 109.5 . .
H22A C22 H22B 109.5 . .
C20 C22 H22C 109.5 . .
H22A C22 H22C 109.5 . .
H22B C22 H22C 109.5 . .
C3 C4 C5 120.2(2) . .
C3 C4 H4 119.9 . .
C5 C4 H4 119.9 . .
C20 C23 H23A 109.5 . .
C20 C23 H23B 109.5 . .
H23A C23 H23B 109.5 . .
C20 C23 H23C 109.5 . .
H23A C23 H23C 109.5 . .
H23B C23 H23C 109.5 . .
C4 C3 C2 120.3(2) . .
C4 C3 H3 119.8 . .
C2 C3 H3 119.8 . .
C20 C21 H21A 109.5 . .
C20 C21 H21B 109.5 . .
H21A C21 H21B 109.5 . .
C20 C21 H21C 109.5 . .
H21A C21 H21C 109.5 . .
H21B C21 H21C 109.5 . .
C16 C18 H18A 109.5 . .
C16 C18 H18B 109.5 . .
H18A C18 H18B 109.5 . .
C16 C18 H18C 109.5 . .
H18A C18 H18C 109.5 . .
H18B C18 H18C 109.5 . .
C4 C5 C6 119.9(2) . .
C4 C5 H5 120.0 . .
C6 C5 H5 120.0 . .
C16 C17 H17A 109.5 . .
C16 C17 H17B 109.5 . .
H17A C17 H17B 109.5 . .
C16 C17 H17C 109.5 . .
H17A C17 H17C 109.5 . .
H17B C17 H17C 109.5 . .

loop_
_geom_bond_atom_site_label_1
_geom_bond_atom_site_label_2
_geom_bond_distance
_geom_bond_site_symmetry_2
C10 C11 1.389(3) .
C10 C15 1.393(3) .
C10 C9 1.457(3) .
O1 C7 1.222(3) .
C12 C11 1.391(3) .
C12 C13 1.402(3) .
C12 C20 1.545(3) .
O2 C13 1.368(2) .
O2 H21 0.8802 .
C14 C15 1.378(3) .
C14 C13 1.418(3) .
C14 C16 1.540(3) .
C11 H11 0.9300 .
C15 H15 0.9300 .
C9 C8 1.328(3) .
C9 H9 0.9300 .
C20 C23 1.538(3) .
C20 C22 1.545(3) .
C20 C21 1.563(3) .
C16 C17 1.528(3) .
C16 C19 1.535(3) .
C16 C18 1.539(3) .
C1 C2 1.388(3) .
C1 C6 1.389(3) .
C1 C7 1.491(3) .
C8 C7 1.463(3) .
C8 H8 0.9300 .
C2 C3 1.381(3) .
C2 H2 0.9300 .
C19 H19A 0.9600 .
C19 H19B 0.9600 .
C19 H19C 0.9600 .
C6 C5 1.372(3) .
C6 H6 0.9300 .
C22 H22A 0.9600 .
C22 H22B 0.9600 .
C22 H22C 0.9600 .
C4 C3 1.366(4) .
C4 C5 1.368(4) .
C4 H4 0.9300 .
C23 H23A 0.9600 .
C23 H23B 0.9600 .
C23 H23C 0.9600 .
C3 H3 0.9300 .
C21 H21A 0.9600 .
C21 H21B 0.9600 .
C21 H21C 0.9600 .
C18 H18A 0.9600 .
C18 H18B 0.9600 .
C18 H18C 0.9600 .
C5 H5 0.9300 .
C17 H17A 0.9600 .
C17 H17B 0.9600 .
C17 H17C 0.9600 .

loop_
_geom_hbond_atom_site_label_D
_geom_hbond_atom_site_label_H
_geom_hbond_atom_site_label_A
_geom_hbond_distance_DH
_geom_hbond_distance_HA
_geom_hbond_distance_DA
_geom_hbond_angle_DHA
_geom_hbond_site_symmetry_A
O2 H21 O1 0.88 2.00 2.743(2) 141.7 4_665

loop_
_geom_torsion_atom_site_label_1
_geom_torsion_atom_site_label_2
_geom_torsion_atom_site_label_3
_geom_torsion_atom_site_label_4
_geom_torsion
_geom_torsion_site_symmetry_1
_geom_torsion_site_symmetry_2
_geom_torsion_site_symmetry_3
_geom_torsion_site_symmetry_4
C11 C12 C13 O2 -176.49(19) . . . .
C20 C12 C13 O2 1.8(3) . . . .
C11 C12 C13 C14 1.8(3) . . . .
C20 C12 C13 C14 -179.90(18) . . . .
C15 C14 C13 O2 177.50(18) . . . .
C16 C14 C13 O2 -0.1(3) . . . .
C15 C14 C13 C12 -1.0(3) . . . .
C16 C14 C13 C12 -178.56(19) . . . .
C15 C10 C11 C12 -0.8(3) . . . .
C9 C10 C11 C12 179.15(19) . . . .
C13 C12 C11 C10 -0.9(3) . . . .
C20 C12 C11 C10 -179.24(18) . . . .
C13 C14 C15 C10 -0.8(3) . . . .
C16 C14 C15 C10 176.75(18) . . . .
C11 C10 C15 C14 1.7(3) . . . .
C9 C10 C15 C14 -178.22(19) . . . .
C11 C10 C9 C8 -178.4(2) . . . .
C15 C10 C9 C8 1.5(4) . . . .
C11 C12 C20 C23 -7.1(3) . . . .
C13 C12 C20 C23 174.7(2) . . . .
C11 C12 C20 C22 109.7(2) . . . .
C13 C12 C20 C22 -68.5(3) . . . .
C11 C12 C20 C21 -124.4(2) . . . .
C13 C12 C20 C21 57.4(3) . . . .
C15 C14 C16 C17 -113.7(2) . . . .
C13 C14 C16 C17 63.8(3) . . . .
C15 C14 C16 C19 4.1(3) . . . .
C13 C14 C16 C19 -178.5(2) . . . .
C15 C14 C16 C18 123.6(2) . . . .
C13 C14 C16 C18 -58.9(3) . . . .
C10 C9 C8 C7 175.9(2) . . . .
C9 C8 C7 O1 8.0(4) . . . .
C9 C8 C7 C1 -171.0(2) . . . .
C2 C1 C7 O1 157.5(2) . . . .
C6 C1 C7 O1 -19.8(3) . . . .
C2 C1 C7 C8 -23.4(3) . . . .
C6 C1 C7 C8 159.2(2) . . . .
C6 C1 C2 C3 1.6(3) . . . .
C7 C1 C2 C3 -175.7(2) . . . .
C2 C1 C6 C5 -0.7(3) . . . .
C7 C1 C6 C5 176.7(2) . . . .
C5 C4 C3 C2 0.2(4) . . . .
C1 C2 C3 C4 -1.3(4) . . . .
C3 C4 C5 C6 0.7(4) . . . .
C1 C6 C5 C4 -0.5(4) . . . .
